data_4304157
loop_
_publ_author_name
'Mai Kotera'
'Yusuke Sekioka'
'Takayoshi Suzuki'

_publ_section_title
;
Structural Versatility of 5-Methyltetrazolato Complexes of
(\h5-Pentamethylcyclopentadienyl)iridium(III) Incorporating
2,2'-Bipyridine, N,N-Dimethyldithiocarbamate, or 2-Pyridinethiolate Ligands
;
_journal_name_full 'Inorganic Chemistry'
_journal_page_first 3498
_journal_page_last 3508
_journal_paper_doi 10.1021/ic701631k
_journal_volume 47
_journal_year 2008
_chemical_formula_moiety 'C42 H49 Ir2 N8 3+, 3(F6, P, 1-), 2(H2 O)'
_chemical_formula_sum 'C42 H53 F18 Ir2 N8 O2 P3'
_chemical_formula_weight 1521.23
_chemical_name_systematic
; 
{[\m-5-Methyltetrazolato-\kN^1^:\kN^3^]}bis[(\h^5^-pentamethylcyclopentadienyl) 
(2,2'-bipyridine)iridium(III)] Tris(hexafluorophosphate) Dihydrate 
;
_space_group_IT_number 14
_symmetry_cell_setting monoclinic
_symmetry_Int_Tables_number 14
_symmetry_space_group_name_Hall '-P 2yn'
_symmetry_space_group_name_H-M 'P 1 21/n 1'
_atom_sites_solution_hydrogens geom
_atom_sites_solution_primary direct
_atom_sites_solution_secondary difmap
_audit_creation_method SHELXL-97
_cell_angle_alpha 90.00
_cell_angle_beta 109.086(2)
_cell_angle_gamma 90.00
_cell_formula_units_Z 4
_cell_length_a 12.9780(10)
_cell_length_b 21.3291(14)
_cell_length_c 20.4997(14)
_cell_measurement_reflns_used 32872
_cell_measurement_temperature 200(2)
_cell_measurement_theta_max 27.6
_cell_measurement_theta_min 3.0
_cell_volume 5362.6(7)
_computing_cell_refinement PROCESS-AUTO
_computing_data_collection PROCESS-AUTO
_computing_data_reduction 'CrystalStructure 3.8'
_computing_molecular_graphics 'ORTEP-3 for win'
_computing_publication_material SHELXL-97
_computing_structure_refinement SHELXL-97
_computing_structure_solution 'DIRDIF99 (PATTY)'
_diffrn_ambient_temperature 200(2)
_diffrn_detector_area_resol_mean 10.00
_diffrn_measured_fraction_theta_full 0.998
_diffrn_measured_fraction_theta_max 0.998
_diffrn_measurement_device_type 'Rigaku RAXIS-RAPID'
_diffrn_measurement_method \w
_diffrn_radiation_monochromator graphite
_diffrn_radiation_source 'fine-focus sealed tube'
_diffrn_radiation_type 'Mo K\a'
_diffrn_radiation_wavelength 0.71075
_diffrn_reflns_av_R_equivalents 0.0366
_diffrn_reflns_av_sigmaI/netI 0.0280
_diffrn_reflns_limit_h_max 16
_diffrn_reflns_limit_h_min -16
_diffrn_reflns_limit_k_max 27
_diffrn_reflns_limit_k_min -26
_diffrn_reflns_limit_l_max 26
_diffrn_reflns_limit_l_min -26
_diffrn_reflns_number 53658
_diffrn_reflns_theta_full 27.48
_diffrn_reflns_theta_max 27.48
_diffrn_reflns_theta_min 3.05
_exptl_absorpt_coefficient_mu 5.154
_exptl_absorpt_correction_T_max 0.6267
_exptl_absorpt_correction_T_min 0.3710
_exptl_absorpt_correction_type multi-scan
_exptl_absorpt_process_details
;
    Higashi, T. (1995). Program for Absorption Correction.
    Rigaku Corporation, Tokyo, Japan.
;
_exptl_crystal_colour yellow
_exptl_crystal_density_diffrn 1.884
_exptl_crystal_density_method 'not measured'
_exptl_crystal_description block
_exptl_crystal_F_000 2952
_exptl_crystal_size_max 0.24
_exptl_crystal_size_mid 0.14
_exptl_crystal_size_min 0.10
_refine_diff_density_max 2.417
_refine_diff_density_min -0.901
_refine_diff_density_rms 0.123
_refine_ls_extinction_method none
_refine_ls_goodness_of_fit_ref 1.039
_refine_ls_hydrogen_treatment
;
constr except for those of the hydrated water molecules 
which were not included
;
_refine_ls_matrix_type full
_refine_ls_number_parameters 688
_refine_ls_number_reflns 12281
_refine_ls_number_restraints 0
_refine_ls_restrained_S_all 1.039
_refine_ls_R_factor_all 0.0351
_refine_ls_R_factor_gt 0.0305
_refine_ls_shift/su_max 0.001
_refine_ls_shift/su_mean 0.000
_refine_ls_structure_factor_coef Fsqd
_refine_ls_weighting_details 'calc w=1/[\s^2^(Fo^2^)+(0.0390P)^2^+17.0182P] where P=(Fo^2^+2Fc^2^)/3'
_refine_ls_weighting_scheme calc
_refine_ls_wR_factor_gt 0.0810
_refine_ls_wR_factor_ref 0.0833
_reflns_number_gt 11177
_reflns_number_total 12281
_reflns_threshold_expression 'I > 2\s(I)'
_cod_data_source_file ic701631k-file003_2.cif
_cod_data_source_block complex2
_cod_original_cell_volume 5362.6(6)
_cod_database_code 4304157

loop_
_symmetry_equiv_pos_as_xyz
'x, y, z'
'-x+1/2, y+1/2, -z+1/2'
'-x, -y, -z'
'x-1/2, -y-1/2, z-1/2'

loop_
_atom_site_label
_atom_site_type_symbol
_atom_site_fract_x
_atom_site_fract_y
_atom_site_fract_z
_atom_site_U_iso_or_equiv
_atom_site_adp_type
_atom_site_occupancy
_atom_site_symmetry_multiplicity
_atom_site_calc_flag
_atom_site_refinement_flags
_atom_site_disorder_assembly
_atom_site_disorder_group
Ir1 Ir 0.215366(13) 0.135609(7) 0.173418(8) 0.02523(5) Uani 1 1 d . . .
Ir2 Ir 0.386494(13) 0.324078(7) 0.020560(8) 0.02497(5) Uani 1 1 d . . .
P1 P 0.36949(10) 0.11206(6) 0.50622(6) 0.0338(2) Uani 1 1 d . . .
P2 P 0.33457(10) 0.38807(6) 0.36519(6) 0.0341(3) Uani 1 1 d . . .
P3 P 0.74215(12) -0.00035(8) 0.20740(8) 0.0486(3) Uani 1 1 d . . .
F1 F 0.4222(3) 0.15019(19) 0.4590(2) 0.0699(11) Uani 1 1 d . . .
F2 F 0.4558(4) 0.14057(19) 0.57239(19) 0.0792(13) Uani 1 1 d . . .
F3 F 0.2884(4) 0.16844(19) 0.5016(3) 0.0849(13) Uani 1 1 d . . .
F4 F 0.4479(3) 0.05490(16) 0.5089(2) 0.0610(9) Uani 1 1 d . . .
F5 F 0.2844(3) 0.08259(18) 0.43859(18) 0.0659(10) Uani 1 1 d . . .
F6 F 0.3161(3) 0.0724(2) 0.5519(2) 0.0714(11) Uani 1 1 d . . .
F7 F 0.2085(2) 0.37788(17) 0.32470(17) 0.0524(8) Uani 1 1 d . . .
F8 F 0.3264(3) 0.45575(19) 0.3336(3) 0.0913(16) Uani 1 1 d . . .
F9 F 0.3634(3) 0.3589(2) 0.30277(19) 0.0816(14) Uani 1 1 d . . .
F10 F 0.3049(3) 0.4152(2) 0.4286(2) 0.0825(13) Uani 1 1 d . . .
F11 F 0.3409(3) 0.31998(16) 0.3976(2) 0.0713(11) Uani 1 1 d . . .
F12 F 0.4609(2) 0.39779(15) 0.40693(17) 0.0523(8) Uani 1 1 d . . .
F13 F 0.7746(5) 0.0422(3) 0.1545(3) 0.1062(17) Uani 1 1 d . . .
F14 F 0.6573(4) 0.0516(2) 0.2123(3) 0.0892(14) Uani 1 1 d . . .
F15 F 0.6500(3) -0.03274(19) 0.14527(19) 0.0686(10) Uani 1 1 d . . .
F16 F 0.8348(4) 0.0287(3) 0.2715(2) 0.108(2) Uani 1 1 d . . .
F17 F 0.8270(3) -0.0497(2) 0.2006(3) 0.1004(17) Uani 1 1 d . . .
F18 F 0.7066(4) -0.0417(3) 0.2590(2) 0.0972(16) Uani 1 1 d . . .
O1 O 0.3362(3) 0.2464(2) 0.6567(2) 0.0537(11) Uani 1 1 d . . .
O2 O 0.8578(4) 0.19854(18) 0.28904(17) 0.0546(11) Uani 1 1 d . . .
N1 N 0.3368(3) 0.19205(17) 0.15557(18) 0.0310(8) Uani 1 1 d . . .
N2 N 0.3035(3) 0.22716(17) 0.09796(19) 0.0323(8) Uani 1 1 d . . .
N3 N 0.3905(3) 0.25629(16) 0.09512(18) 0.0276(7) Uani 1 1 d . . .
N4 N 0.4786(3) 0.2418(2) 0.1488(2) 0.0408(9) Uani 1 1 d . . .
N31 N 0.3364(3) 0.07533(18) 0.23373(18) 0.0313(8) Uani 1 1 d . . .
N40 N 0.2523(3) 0.07974(16) 0.10001(17) 0.0277(7) Uani 1 1 d . . .
N41 N 0.4744(3) 0.25936(17) -0.0172(2) 0.0314(8) Uani 1 1 d . . .
N50 N 0.2646(3) 0.26812(17) -0.04624(18) 0.0313(8) Uani 1 1 d . . .
C41 C 0.5825(4) 0.2583(2) 0.0003(3) 0.0419(11) Uani 1 1 d . . .
H41 H 0.6237 0.2887 0.0320 0.050 Uiso 1 1 calc R . .
C42 C 0.6376(5) 0.2146(3) -0.0260(4) 0.0564(15) Uani 1 1 d . . .
H42 H 0.7149 0.2152 -0.0127 0.068 Uiso 1 1 calc R . .
C43 C 0.5786(6) 0.1708(3) -0.0712(4) 0.0655(19) Uani 1 1 d . . .
H43 H 0.6141 0.1409 -0.0909 0.079 Uiso 1 1 calc R . .
C44 C 0.4671(6) 0.1705(3) -0.0881(4) 0.0574(16) Uani 1 1 d . . .
H44 H 0.4254 0.1390 -0.1180 0.069 Uiso 1 1 calc R . .
C5 C 0.4424(4) 0.2012(2) 0.1863(2) 0.0343(10) Uani 1 1 d . . .
C6 C 0.5205(5) 0.1740(3) 0.2503(3) 0.0618(17) Uani 1 1 d . . .
H6A H 0.4888 0.1758 0.2876 0.093 Uiso 1 1 calc R . .
H6B H 0.5886 0.1980 0.2636 0.093 Uiso 1 1 calc R . .
H6C H 0.5355 0.1302 0.2419 0.093 Uiso 1 1 calc R . .
C47 C 0.2230(5) 0.1824(3) -0.1249(3) 0.0489(14) Uani 1 1 d . . .
H47 H 0.2474 0.1504 -0.1486 0.059 Uiso 1 1 calc R . .
C48 C 0.1152(5) 0.1901(3) -0.1360(3) 0.0554(16) Uani 1 1 d . . .
H48 H 0.0634 0.1635 -0.1673 0.067 Uiso 1 1 calc R . .
C49 C 0.0810(5) 0.2371(3) -0.1014(3) 0.0514(14) Uani 1 1 d . . .
H49 H 0.0057 0.2427 -0.1079 0.062 Uiso 1 1 calc R . .
C50 C 0.1587(4) 0.2761(3) -0.0569(3) 0.0408(11) Uani 1 1 d . . .
H50 H 0.1356 0.3091 -0.0337 0.049 Uiso 1 1 calc R . .
C11 C 0.0423(4) 0.1172(2) 0.1448(2) 0.0301(9) Uani 1 1 d . . .
C12 C 0.0902(4) 0.1140(2) 0.2183(2) 0.0321(9) Uani 1 1 d . . .
C13 C 0.1364(4) 0.1753(2) 0.2424(2) 0.0339(10) Uani 1 1 d . . .
C14 C 0.1157(4) 0.2150(2) 0.1834(2) 0.0330(9) Uani 1 1 d . . .
C15 C 0.0588(4) 0.1795(2) 0.1229(2) 0.0304(9) Uani 1 1 d . . .
C16 C -0.0189(4) 0.0660(2) 0.0982(3) 0.0409(11) Uani 1 1 d . . .
H16A H 0.0044 0.0253 0.1203 0.061 Uiso 1 1 calc R . .
H16B H -0.0038 0.0677 0.0545 0.061 Uiso 1 1 calc R . .
H16C H -0.0972 0.0714 0.0894 0.061 Uiso 1 1 calc R . .
C17 C 0.0874(4) 0.0591(2) 0.2631(3) 0.0402(11) Uani 1 1 d . . .
H17A H 0.0207 0.0608 0.2756 0.060 Uiso 1 1 calc R . .
H17B H 0.1511 0.0605 0.3050 0.060 Uiso 1 1 calc R . .
H17C H 0.0884 0.0202 0.2379 0.060 Uiso 1 1 calc R . .
C18 C 0.1830(5) 0.1967(3) 0.3161(2) 0.0479(13) Uani 1 1 d . . .
H18A H 0.2451 0.2246 0.3209 0.072 Uiso 1 1 calc R . .
H18B H 0.2073 0.1603 0.3463 0.072 Uiso 1 1 calc R . .
H18C H 0.1269 0.2194 0.3291 0.072 Uiso 1 1 calc R . .
C19 C 0.1471(5) 0.2820(2) 0.1843(3) 0.0465(13) Uani 1 1 d . . .
H19A H 0.0916 0.3081 0.1938 0.070 Uiso 1 1 calc R . .
H19B H 0.1529 0.2934 0.1393 0.070 Uiso 1 1 calc R . .
H19C H 0.2176 0.2886 0.2203 0.070 Uiso 1 1 calc R . .
C20 C 0.0126(4) 0.2054(2) 0.0517(2) 0.0419(11) Uani 1 1 d . . .
H20A H -0.0562 0.2268 0.0468 0.063 Uiso 1 1 calc R . .
H20B H -0.0005 0.1711 0.0181 0.063 Uiso 1 1 calc R . .
H20C H 0.0644 0.2352 0.0432 0.063 Uiso 1 1 calc R . .
C21 C 0.4957(4) 0.4015(2) 0.0633(3) 0.0355(10) Uani 1 1 d . . .
C22 C 0.4458(4) 0.40994(19) -0.0104(3) 0.0344(10) Uani 1 1 d . . .
C23 C 0.3319(4) 0.4150(2) -0.0251(3) 0.0394(11) Uani 1 1 d . . .
C24 C 0.3087(4) 0.4092(2) 0.0388(3) 0.0397(11) Uani 1 1 d . . .
C25 C 0.4107(4) 0.4024(2) 0.0935(3) 0.0385(11) Uani 1 1 d . . .
C26 C 0.6142(5) 0.4002(3) 0.1027(3) 0.0572(15) Uani 1 1 d . . .
H26A H 0.6376 0.4417 0.1226 0.086 Uiso 1 1 calc R . .
H26B H 0.6549 0.3888 0.0717 0.086 Uiso 1 1 calc R . .
H26C H 0.6284 0.3691 0.1399 0.086 Uiso 1 1 calc R . .
C27 C 0.5070(5) 0.4158(3) -0.0612(3) 0.0494(13) Uani 1 1 d . . .
H27A H 0.4554 0.4145 -0.1083 0.074 Uiso 1 1 calc R . .
H27B H 0.5589 0.3811 -0.0544 0.074 Uiso 1 1 calc R . .
H27C H 0.5466 0.4558 -0.0537 0.074 Uiso 1 1 calc R . .
C28 C 0.2483(5) 0.4252(3) -0.0954(3) 0.0605(16) Uani 1 1 d . . .
H28A H 0.2306 0.4699 -0.1019 0.091 Uiso 1 1 calc R . .
H28B H 0.1822 0.4014 -0.0989 0.091 Uiso 1 1 calc R . .
H28C H 0.2780 0.4110 -0.1311 0.091 Uiso 1 1 calc R . .
C29 C 0.1984(5) 0.4178(3) 0.0471(4) 0.0590(16) Uani 1 1 d . . .
H29A H 0.1934 0.3915 0.0851 0.088 Uiso 1 1 calc R . .
H29B H 0.1414 0.4057 0.0043 0.088 Uiso 1 1 calc R . .
H29C H 0.1889 0.4619 0.0574 0.088 Uiso 1 1 calc R . .
C30 C 0.4258(6) 0.3971(3) 0.1684(3) 0.0603(16) Uani 1 1 d . . .
H30A H 0.4907 0.3719 0.1910 0.090 Uiso 1 1 calc R . .
H30B H 0.3616 0.3770 0.1744 0.090 Uiso 1 1 calc R . .
H30C H 0.4348 0.4391 0.1890 0.090 Uiso 1 1 calc R . .
C31 C 0.3673(4) 0.0725(3) 0.3033(2) 0.0377(10) Uani 1 1 d . . .
H31 H 0.3377 0.1017 0.3274 0.045 Uiso 1 1 calc R . .
C32 C 0.4415(4) 0.0278(3) 0.3405(3) 0.0468(13) Uani 1 1 d . . .
H32 H 0.4610 0.0258 0.3894 0.056 Uiso 1 1 calc R . .
C33 C 0.4859(4) -0.0130(3) 0.3059(3) 0.0471(13) Uani 1 1 d . . .
H33 H 0.5371 -0.0436 0.3305 0.057 Uiso 1 1 calc R . .
C34 C 0.4556(4) -0.0095(2) 0.2349(3) 0.0409(11) Uani 1 1 d . . .
H34 H 0.4862 -0.0375 0.2102 0.049 Uiso 1 1 calc R . .
C35 C 0.3806(3) 0.0349(2) 0.2002(2) 0.0299(9) Uani 1 1 d . . .
C36 C 0.3389(4) 0.0406(2) 0.1244(2) 0.0298(9) Uani 1 1 d . . .
C37 C 0.3813(4) 0.0090(2) 0.0803(3) 0.0412(11) Uani 1 1 d . . .
H37 H 0.4445 -0.0164 0.0981 0.049 Uiso 1 1 calc R . .
C38 C 0.3306(5) 0.0147(3) 0.0100(3) 0.0461(12) Uani 1 1 d . . .
H38 H 0.3583 -0.0071 -0.0212 0.055 Uiso 1 1 calc R . .
C39 C 0.2399(5) 0.0520(2) -0.0148(2) 0.0418(11) Uani 1 1 d . . .
H39 H 0.2027 0.0551 -0.0630 0.050 Uiso 1 1 calc R . .
C40 C 0.2038(4) 0.0848(2) 0.0315(2) 0.0352(10) Uani 1 1 d . . .
H40 H 0.1427 0.1119 0.0144 0.042 Uiso 1 1 calc R . .
C45 C 0.4158(4) 0.2156(2) -0.0619(2) 0.0367(10) Uani 1 1 d . . .
C46 C 0.2977(4) 0.2212(2) -0.0789(2) 0.0364(10) Uani 1 1 d . . .

loop_
_atom_site_aniso_label
_atom_site_aniso_U_11
_atom_site_aniso_U_22
_atom_site_aniso_U_33
_atom_site_aniso_U_23
_atom_site_aniso_U_13
_atom_site_aniso_U_12
Ir1 0.02946(9) 0.02355(8) 0.02129(8) 0.00218(6) 0.00641(6) -0.00415(6)
Ir2 0.02503(9) 0.02147(8) 0.03172(9) 0.00020(6) 0.01380(7) -0.00266(6)
P1 0.0323(6) 0.0342(6) 0.0342(6) 0.0034(5) 0.0097(5) 0.0051(5)
P2 0.0325(6) 0.0325(6) 0.0355(6) 0.0013(5) 0.0086(5) 0.0032(5)
P3 0.0385(7) 0.0635(9) 0.0474(7) -0.0192(7) 0.0190(6) -0.0093(7)
F1 0.072(3) 0.069(2) 0.073(2) 0.022(2) 0.030(2) -0.015(2)
F2 0.095(3) 0.066(2) 0.051(2) -0.0146(18) -0.011(2) -0.006(2)
F3 0.089(3) 0.064(2) 0.106(3) 0.012(2) 0.039(3) 0.047(2)
F4 0.0476(19) 0.0485(18) 0.084(2) -0.0001(18) 0.0180(18) 0.0157(15)
F5 0.063(2) 0.065(2) 0.0502(19) 0.0070(17) -0.0089(16) -0.0095(18)
F6 0.070(2) 0.085(3) 0.072(2) 0.030(2) 0.041(2) 0.009(2)
F7 0.0321(15) 0.067(2) 0.0523(18) 0.0059(16) 0.0058(13) 0.0034(14)
F8 0.056(2) 0.057(2) 0.147(4) 0.050(3) 0.014(2) 0.0009(19)
F9 0.051(2) 0.145(4) 0.048(2) -0.028(2) 0.0159(17) 0.010(2)
F10 0.069(3) 0.115(4) 0.064(2) -0.038(2) 0.022(2) 0.011(2)
F11 0.059(2) 0.0467(19) 0.093(3) 0.0248(19) 0.003(2) -0.0040(16)
F12 0.0360(16) 0.0517(18) 0.0601(19) -0.0068(16) 0.0034(14) -0.0033(14)
F13 0.110(4) 0.123(4) 0.116(4) -0.012(3) 0.077(3) -0.038(3)
F14 0.081(3) 0.084(3) 0.121(4) -0.025(3) 0.058(3) 0.004(2)
F15 0.054(2) 0.079(3) 0.060(2) -0.0212(19) 0.0012(17) -0.0077(19)
F16 0.063(3) 0.172(5) 0.094(3) -0.085(3) 0.033(2) -0.043(3)
F17 0.053(2) 0.115(4) 0.121(4) -0.059(3) 0.012(2) 0.015(2)
F18 0.062(3) 0.141(4) 0.083(3) 0.044(3) 0.017(2) -0.001(3)
O1 0.0274(17) 0.084(3) 0.055(2) -0.037(2) 0.0199(16) -0.0091(18)
O2 0.095(3) 0.044(2) 0.0258(16) -0.0038(15) 0.0214(19) -0.003(2)
N1 0.036(2) 0.0278(18) 0.0274(17) 0.0023(15) 0.0074(15) -0.0066(15)
N2 0.0297(19) 0.034(2) 0.0330(19) 0.0094(16) 0.0105(16) -0.0079(16)
N3 0.0226(17) 0.0263(17) 0.0333(18) 0.0003(15) 0.0083(14) -0.0044(14)
N4 0.035(2) 0.039(2) 0.043(2) -0.0015(19) 0.0054(18) -0.0009(18)
N31 0.0276(18) 0.037(2) 0.0287(17) 0.0085(16) 0.0081(15) -0.0025(15)
N40 0.0301(18) 0.0261(17) 0.0256(16) -0.0014(14) 0.0073(14) -0.0047(14)
N41 0.035(2) 0.0236(17) 0.041(2) -0.0020(15) 0.0206(17) -0.0024(15)
N50 0.035(2) 0.0300(18) 0.0295(18) 0.0010(15) 0.0107(15) -0.0062(15)
C41 0.033(2) 0.036(2) 0.062(3) -0.006(2) 0.023(2) -0.003(2)
C42 0.045(3) 0.048(3) 0.089(5) -0.014(3) 0.040(3) -0.003(3)
C43 0.070(4) 0.040(3) 0.104(5) -0.024(3) 0.054(4) -0.001(3)
C44 0.067(4) 0.038(3) 0.079(4) -0.025(3) 0.041(4) -0.012(3)
C5 0.036(2) 0.029(2) 0.030(2) -0.0022(18) 0.0002(18) 0.0005(18)
C6 0.054(4) 0.066(4) 0.053(3) 0.007(3) 0.001(3) -0.010(3)
C47 0.062(4) 0.045(3) 0.043(3) -0.010(2) 0.022(3) -0.022(3)
C48 0.056(4) 0.067(4) 0.041(3) -0.009(3) 0.012(3) -0.033(3)
C49 0.036(3) 0.072(4) 0.042(3) 0.004(3) 0.007(2) -0.021(3)
C50 0.030(2) 0.050(3) 0.041(3) 0.006(2) 0.011(2) -0.008(2)
C11 0.026(2) 0.032(2) 0.034(2) -0.0004(18) 0.0109(17) -0.0011(17)
C12 0.033(2) 0.030(2) 0.035(2) 0.0037(18) 0.0128(19) 0.0020(18)
C13 0.041(3) 0.029(2) 0.033(2) 0.0013(18) 0.014(2) 0.0031(19)
C14 0.039(2) 0.029(2) 0.029(2) 0.0007(18) 0.0073(18) 0.0054(19)
C15 0.030(2) 0.028(2) 0.030(2) -0.0011(17) 0.0061(18) 0.0014(17)
C16 0.035(3) 0.039(3) 0.047(3) -0.006(2) 0.010(2) -0.007(2)
C17 0.044(3) 0.038(3) 0.044(3) 0.013(2) 0.022(2) 0.002(2)
C18 0.064(4) 0.046(3) 0.031(2) -0.002(2) 0.012(2) 0.011(3)
C19 0.057(3) 0.028(2) 0.047(3) 0.000(2) 0.007(2) -0.001(2)
C20 0.049(3) 0.041(3) 0.030(2) 0.005(2) 0.005(2) 0.007(2)
C21 0.043(3) 0.024(2) 0.045(3) -0.0099(19) 0.022(2) -0.0096(19)
C22 0.045(3) 0.0177(18) 0.049(3) 0.0021(18) 0.028(2) -0.0086(18)
C23 0.047(3) 0.023(2) 0.052(3) 0.008(2) 0.021(2) 0.0065(19)
C24 0.045(3) 0.021(2) 0.065(3) 0.002(2) 0.033(3) 0.0037(19)
C25 0.048(3) 0.025(2) 0.052(3) -0.007(2) 0.031(2) -0.006(2)
C26 0.041(3) 0.058(4) 0.069(4) -0.024(3) 0.015(3) -0.018(3)
C27 0.060(4) 0.041(3) 0.062(3) 0.001(3) 0.040(3) -0.009(3)
C28 0.062(4) 0.050(3) 0.068(4) 0.023(3) 0.019(3) 0.014(3)
C29 0.055(4) 0.041(3) 0.097(5) 0.003(3) 0.047(4) 0.009(3)
C30 0.088(5) 0.051(3) 0.054(3) -0.014(3) 0.039(3) -0.005(3)
C31 0.035(2) 0.051(3) 0.028(2) 0.009(2) 0.0123(19) 0.004(2)
C32 0.035(3) 0.069(4) 0.033(2) 0.018(2) 0.007(2) 0.003(2)
C33 0.030(2) 0.057(3) 0.048(3) 0.016(3) 0.004(2) 0.009(2)
C34 0.029(2) 0.045(3) 0.045(3) 0.008(2) 0.009(2) 0.006(2)
C35 0.025(2) 0.033(2) 0.032(2) 0.0037(18) 0.0090(17) -0.0025(17)
C36 0.029(2) 0.027(2) 0.033(2) -0.0004(17) 0.0104(18) -0.0033(17)
C37 0.037(3) 0.043(3) 0.046(3) 0.001(2) 0.017(2) 0.002(2)
C38 0.058(3) 0.047(3) 0.039(3) -0.006(2) 0.023(2) 0.000(3)
C39 0.056(3) 0.038(3) 0.029(2) -0.003(2) 0.011(2) -0.004(2)
C40 0.042(3) 0.034(2) 0.028(2) 0.0030(18) 0.0091(19) -0.003(2)
C45 0.045(3) 0.031(2) 0.039(2) -0.007(2) 0.021(2) -0.010(2)
C46 0.044(3) 0.034(2) 0.033(2) -0.0028(19) 0.015(2) -0.014(2)

loop_
_atom_type_symbol
_atom_type_description
_atom_type_scat_dispersion_real
_atom_type_scat_dispersion_imag
_atom_type_scat_source
C C 0.0033 0.0016 'International Tables Vol C Tables 4.2.6.8 and 6.1.1.4'
H H 0.0000 0.0000 'International Tables Vol C Tables 4.2.6.8 and 6.1.1.4'
F F 0.0171 0.0103 'International Tables Vol C Tables 4.2.6.8 and 6.1.1.4'
Ir Ir -1.4442 7.9887 'International Tables Vol C Tables 4.2.6.8 and 6.1.1.4'
N N 0.0061 0.0033 'International Tables Vol C Tables 4.2.6.8 and 6.1.1.4'
O O 0.0106 0.0060 'International Tables Vol C Tables 4.2.6.8 and 6.1.1.4'
P P 0.1023 0.0942 'International Tables Vol C Tables 4.2.6.8 and 6.1.1.4'

loop_
_geom_angle_atom_site_label_1
_geom_angle_atom_site_label_2
_geom_angle_atom_site_label_3
_geom_angle
_geom_angle_site_symmetry_1
_geom_angle_site_symmetry_3
_geom_angle_publ_flag
N31 Ir1 N40 76.77(14) . . ?
N31 Ir1 N1 89.68(14) . . ?
N40 Ir1 N1 80.83(14) . . ?
N31 Ir1 C12 98.11(15) . . ?
N40 Ir1 C12 124.38(16) . . ?
N1 Ir1 C12 154.67(16) . . ?
N31 Ir1 C11 124.11(15) . . ?
N40 Ir1 C11 99.38(15) . . ?
N1 Ir1 C11 145.60(16) . . ?
C12 Ir1 C11 38.64(16) . . ?
N31 Ir1 C15 162.31(16) . . ?
N40 Ir1 C15 107.53(15) . . ?
N1 Ir1 C15 107.88(16) . . ?
C12 Ir1 C15 65.06(17) . . ?
C11 Ir1 C15 38.87(16) . . ?
N31 Ir1 C13 106.10(16) . . ?
N40 Ir1 C13 163.21(16) . . ?
N1 Ir1 C13 115.44(16) . . ?
C12 Ir1 C13 39.23(17) . . ?
C11 Ir1 C13 65.05(17) . . ?
C15 Ir1 C13 64.84(17) . . ?
N31 Ir1 C14 140.81(16) . . ?
N40 Ir1 C14 142.33(15) . . ?
N1 Ir1 C14 94.18(17) . . ?
C12 Ir1 C14 64.78(17) . . ?
C11 Ir1 C14 64.62(17) . . ?
C15 Ir1 C14 38.53(16) . . ?
C13 Ir1 C14 38.31(16) . . ?
N3 Ir2 N41 85.85(14) . . ?
N3 Ir2 N50 85.24(14) . . ?
N41 Ir2 N50 76.62(15) . . ?
N3 Ir2 C22 150.94(17) . . ?
N41 Ir2 C22 99.27(16) . . ?
N50 Ir2 C22 123.81(17) . . ?
N3 Ir2 C21 112.01(16) . . ?
N41 Ir2 C21 106.77(16) . . ?
N50 Ir2 C21 162.45(17) . . ?
C22 Ir2 C21 39.07(18) . . ?
N3 Ir2 C24 110.78(17) . . ?
N41 Ir2 C24 163.04(16) . . ?
N50 Ir2 C24 107.16(18) . . ?
C22 Ir2 C24 64.63(18) . . ?
C21 Ir2 C24 64.68(19) . . ?
N3 Ir2 C23 149.30(17) . . ?
N41 Ir2 C23 124.78(17) . . ?
N50 Ir2 C23 99.02(17) . . ?
C22 Ir2 C23 38.09(19) . . ?
C21 Ir2 C23 64.6(2) . . ?
C24 Ir2 C23 38.84(19) . . ?
N3 Ir2 C25 93.68(16) . . ?
N41 Ir2 C25 141.22(17) . . ?
N50 Ir2 C25 142.07(17) . . ?
C22 Ir2 C25 64.52(18) . . ?
C21 Ir2 C25 38.32(17) . . ?
C24 Ir2 C25 38.5(2) . . ?
C23 Ir2 C25 64.4(2) . . ?
F2 P1 F4 89.9(2) . . ?
F2 P1 F3 91.7(3) . . ?
F4 P1 F3 178.3(3) . . ?
F2 P1 F1 90.0(2) . . ?
F4 P1 F1 90.9(2) . . ?
F3 P1 F1 89.1(2) . . ?
F2 P1 F6 91.3(2) . . ?
F4 P1 F6 88.1(2) . . ?
F3 P1 F6 91.8(2) . . ?
F1 P1 F6 178.4(2) . . ?
F2 P1 F5 178.6(3) . . ?
F4 P1 F5 88.9(2) . . ?
F3 P1 F5 89.4(2) . . ?
F1 P1 F5 89.2(2) . . ?
F6 P1 F5 89.5(2) . . ?
F8 P2 F9 91.7(3) . . ?
F8 P2 F10 90.1(3) . . ?
F9 P2 F10 178.1(3) . . ?
F8 P2 F11 178.9(3) . . ?
F9 P2 F11 89.1(3) . . ?
F10 P2 F11 89.1(3) . . ?
F8 P2 F7 89.5(2) . . ?
F9 P2 F7 89.9(2) . . ?
F10 P2 F7 89.6(2) . . ?
F11 P2 F7 89.8(2) . . ?
F8 P2 F12 91.2(2) . . ?
F9 P2 F12 90.7(2) . . ?
F10 P2 F12 89.7(2) . . ?
F11 P2 F12 89.50(19) . . ?
F7 P2 F12 179.1(2) . . ?
F18 P3 F17 93.0(3) . . ?
F18 P3 F13 178.4(3) . . ?
F17 P3 F13 88.4(3) . . ?
F18 P3 F16 88.3(3) . . ?
F17 P3 F16 88.4(3) . . ?
F13 P3 F16 92.5(3) . . ?
F18 P3 F14 89.3(3) . . ?
F17 P3 F14 177.7(3) . . ?
F13 P3 F14 89.3(3) . . ?
F16 P3 F14 91.6(3) . . ?
F18 P3 F15 89.2(3) . . ?
F17 P3 F15 90.2(2) . . ?
F13 P3 F15 90.0(3) . . ?
F16 P3 F15 177.1(3) . . ?
F14 P3 F15 89.9(2) . . ?
C5 N1 N2 108.7(4) . . ?
C5 N1 Ir1 135.9(3) . . ?
N2 N1 Ir1 115.3(3) . . ?
N3 N2 N1 105.7(3) . . ?
N2 N3 N4 111.8(4) . . ?
N2 N3 Ir2 123.1(3) . . ?
N4 N3 Ir2 124.8(3) . . ?
N3 N4 C5 104.8(4) . . ?
C35 N31 C31 118.9(4) . . ?
C35 N31 Ir1 117.1(3) . . ?
C31 N31 Ir1 123.9(3) . . ?
C40 N40 C36 118.9(4) . . ?
C40 N40 Ir1 124.5(3) . . ?
C36 N40 Ir1 116.2(3) . . ?
C41 N41 C45 118.7(4) . . ?
C41 N41 Ir2 124.5(3) . . ?
C45 N41 Ir2 116.9(3) . . ?
C50 N50 C46 119.5(4) . . ?
C50 N50 Ir2 123.6(3) . . ?
C46 N50 Ir2 116.9(3) . . ?
N41 C41 C42 122.6(5) . . ?
N41 C41 H41 118.7 . . ?
C42 C41 H41 118.7 . . ?
C43 C42 C41 118.7(6) . . ?
C43 C42 H42 120.7 . . ?
C41 C42 H42 120.7 . . ?
C42 C43 C44 119.2(5) . . ?
C42 C43 H43 120.4 . . ?
C44 C43 H43 120.4 . . ?
C43 C44 C45 120.2(5) . . ?
C43 C44 H44 119.9 . . ?
C45 C44 H44 119.9 . . ?
N1 C5 N4 109.0(4) . . ?
N1 C5 C6 131.6(5) . . ?
N4 C5 C6 119.4(5) . . ?
C5 C6 H6A 109.5 . . ?
C5 C6 H6B 109.5 . . ?
H6A C6 H6B 109.5 . . ?
C5 C6 H6C 109.5 . . ?
H6A C6 H6C 109.5 . . ?
H6B C6 H6C 109.5 . . ?
C48 C47 C46 119.9(6) . . ?
C48 C47 H47 120.1 . . ?
C46 C47 H47 120.1 . . ?
C47 C48 C49 119.3(5) . . ?
C47 C48 H48 120.3 . . ?
C49 C48 H48 120.3 . . ?
C48 C49 C50 119.0(5) . . ?
C48 C49 H49 120.5 . . ?
C50 C49 H49 120.5 . . ?
N50 C50 C49 121.2(5) . . ?
N50 C50 H50 119.4 . . ?
C49 C50 H50 119.4 . . ?
C12 C11 C15 108.3(4) . . ?
C12 C11 C16 126.4(4) . . ?
C15 C11 C16 125.2(4) . . ?
C12 C11 Ir1 70.6(3) . . ?
C15 C11 Ir1 70.7(2) . . ?
C16 C11 Ir1 126.3(3) . . ?
C11 C12 C13 107.7(4) . . ?
C11 C12 C17 126.4(4) . . ?
C13 C12 C17 125.7(4) . . ?
C11 C12 Ir1 70.8(3) . . ?
C13 C12 Ir1 70.8(3) . . ?
C17 C12 Ir1 126.9(3) . . ?
C14 C13 C12 107.6(4) . . ?
C14 C13 C18 124.9(4) . . ?
C12 C13 C18 127.0(4) . . ?
C14 C13 Ir1 71.2(3) . . ?
C12 C13 Ir1 70.0(3) . . ?
C18 C13 Ir1 130.7(4) . . ?
C13 C14 C15 108.7(4) . . ?
C13 C14 C19 125.9(4) . . ?
C15 C14 C19 125.4(4) . . ?
C13 C14 Ir1 70.5(3) . . ?
C15 C14 Ir1 70.3(2) . . ?
C19 C14 Ir1 125.4(4) . . ?
C14 C15 C11 107.7(4) . . ?
C14 C15 C20 125.5(4) . . ?
C11 C15 C20 126.4(4) . . ?
C14 C15 Ir1 71.2(3) . . ?
C11 C15 Ir1 70.4(2) . . ?
C20 C15 Ir1 129.9(3) . . ?
C11 C16 H16A 109.5 . . ?
C11 C16 H16B 109.5 . . ?
H16A C16 H16B 109.5 . . ?
C11 C16 H16C 109.5 . . ?
H16A C16 H16C 109.5 . . ?
H16B C16 H16C 109.5 . . ?
C12 C17 H17A 109.5 . . ?
C12 C17 H17B 109.5 . . ?
H17A C17 H17B 109.5 . . ?
C12 C17 H17C 109.5 . . ?
H17A C17 H17C 109.5 . . ?
H17B C17 H17C 109.5 . . ?
C13 C18 H18A 109.5 . . ?
C13 C18 H18B 109.5 . . ?
H18A C18 H18B 109.5 . . ?
C13 C18 H18C 109.5 . . ?
H18A C18 H18C 109.5 . . ?
H18B C18 H18C 109.5 . . ?
C14 C19 H19A 109.5 . . ?
C14 C19 H19B 109.5 . . ?
H19A C19 H19B 109.5 . . ?
C14 C19 H19C 109.5 . . ?
H19A C19 H19C 109.5 . . ?
H19B C19 H19C 109.5 . . ?
C15 C20 H20A 109.5 . . ?
C15 C20 H20B 109.5 . . ?
H20A C20 H20B 109.5 . . ?
C15 C20 H20C 109.5 . . ?
H20A C20 H20C 109.5 . . ?
H20B C20 H20C 109.5 . . ?
C25 C21 C22 107.8(4) . . ?
C25 C21 C26 124.8(5) . . ?
C22 C21 C26 127.0(5) . . ?
C25 C21 Ir2 72.0(3) . . ?
C22 C21 Ir2 70.3(2) . . ?
C26 C21 Ir2 129.0(4) . . ?
C23 C22 C21 108.2(4) . . ?
C23 C22 C27 126.7(5) . . ?
C21 C22 C27 125.0(5) . . ?
C23 C22 Ir2 71.3(2) . . ?
C21 C22 Ir2 70.6(2) . . ?
C27 C22 Ir2 126.3(3) . . ?
C22 C23 C24 108.3(5) . . ?
C22 C23 C28 126.2(5) . . ?
C24 C23 C28 125.6(5) . . ?
C22 C23 Ir2 70.6(2) . . ?
C24 C23 Ir2 70.5(3) . . ?
C28 C23 Ir2 125.0(4) . . ?
C25 C24 C23 107.8(4) . . ?
C25 C24 C29 126.2(5) . . ?
C23 C24 C29 125.5(5) . . ?
C25 C24 Ir2 71.8(3) . . ?
C23 C24 Ir2 70.6(3) . . ?
C29 C24 Ir2 129.5(4) . . ?
C21 C25 C24 107.8(4) . . ?
C21 C25 C30 126.0(5) . . ?
C24 C25 C30 126.2(5) . . ?
C21 C25 Ir2 69.7(3) . . ?
C24 C25 Ir2 69.8(3) . . ?
C30 C25 Ir2 126.0(4) . . ?
C21 C26 H26A 109.5 . . ?
C21 C26 H26B 109.5 . . ?
H26A C26 H26B 109.5 . . ?
C21 C26 H26C 109.5 . . ?
H26A C26 H26C 109.5 . . ?
H26B C26 H26C 109.5 . . ?
C22 C27 H27A 109.5 . . ?
C22 C27 H27B 109.5 . . ?
H27A C27 H27B 109.5 . . ?
C22 C27 H27C 109.5 . . ?
H27A C27 H27C 109.5 . . ?
H27B C27 H27C 109.5 . . ?
C23 C28 H28A 109.5 . . ?
C23 C28 H28B 109.5 . . ?
H28A C28 H28B 109.5 . . ?
C23 C28 H28C 109.5 . . ?
H28A C28 H28C 109.5 . . ?
H28B C28 H28C 109.5 . . ?
C24 C29 H29A 109.5 . . ?
C24 C29 H29B 109.5 . . ?
H29A C29 H29B 109.5 . . ?
C24 C29 H29C 109.5 . . ?
H29A C29 H29C 109.5 . . ?
H29B C29 H29C 109.5 . . ?
C25 C30 H30A 109.5 . . ?
C25 C30 H30B 109.5 . . ?
H30A C30 H30B 109.5 . . ?
C25 C30 H30C 109.5 . . ?
H30A C30 H30C 109.5 . . ?
H30B C30 H30C 109.5 . . ?
N31 C31 C32 121.5(5) . . ?
N31 C31 H31 119.2 . . ?
C32 C31 H31 119.2 . . ?
C33 C32 C31 119.1(5) . . ?
C33 C32 H32 120.4 . . ?
C31 C32 H32 120.4 . . ?
C32 C33 C34 119.4(5) . . ?
C32 C33 H33 120.3 . . ?
C34 C33 H33 120.3 . . ?
C35 C34 C33 119.5(5) . . ?
C35 C34 H34 120.3 . . ?
C33 C34 H34 120.3 . . ?
N31 C35 C34 121.6(4) . . ?
N31 C35 C36 114.6(4) . . ?
C34 C35 C36 123.7(4) . . ?
N40 C36 C37 121.3(4) . . ?
N40 C36 C35 114.4(4) . . ?
C37 C36 C35 124.3(4) . . ?
C36 C37 C38 119.0(5) . . ?
C36 C37 H37 120.5 . . ?
C38 C37 H37 120.5 . . ?
C39 C38 C37 119.7(5) . . ?
C39 C38 H38 120.2 . . ?
C37 C38 H38 120.2 . . ?
C38 C39 C40 118.9(5) . . ?
C38 C39 H39 120.5 . . ?
C40 C39 H39 120.5 . . ?
N40 C40 C39 122.0(5) . . ?
N40 C40 H40 119.0 . . ?
C39 C40 H40 119.0 . . ?
N41 C45 C44 120.7(5) . . ?
N41 C45 C46 114.7(4) . . ?
C44 C45 C46 124.6(5) . . ?
N50 C46 C47 121.0(5) . . ?
N50 C46 C45 114.9(4) . . ?
C47 C46 C45 124.1(5) . . ?

loop_
_geom_bond_atom_site_label_1
_geom_bond_atom_site_label_2
_geom_bond_distance
_geom_bond_site_symmetry_2
_geom_bond_publ_flag
Ir1 N31 2.093(4) . ?
Ir1 N40 2.094(4) . ?
Ir1 N1 2.108(4) . ?
Ir1 C12 2.161(5) . ?
Ir1 C11 2.164(4) . ?
Ir1 C15 2.169(4) . ?
Ir1 C13 2.171(5) . ?
Ir1 C14 2.181(4) . ?
Ir2 N3 2.092(3) . ?
Ir2 N41 2.093(4) . ?
Ir2 N50 2.094(4) . ?
Ir2 C22 2.161(4) . ?
Ir2 C21 2.165(4) . ?
Ir2 C24 2.168(4) . ?
Ir2 C23 2.169(4) . ?
Ir2 C25 2.195(5) . ?
P1 F2 1.572(4) . ?
P1 F4 1.577(3) . ?
P1 F3 1.580(4) . ?
P1 F1 1.581(4) . ?
P1 F6 1.581(4) . ?
P1 F5 1.592(3) . ?
P2 F8 1.572(4) . ?
P2 F9 1.574(4) . ?
P2 F10 1.580(4) . ?
P2 F11 1.588(3) . ?
P2 F7 1.589(3) . ?
P2 F12 1.596(3) . ?
P3 F18 1.559(5) . ?
P3 F17 1.562(4) . ?
P3 F13 1.573(5) . ?
P3 F16 1.588(4) . ?
P3 F14 1.589(4) . ?
P3 F15 1.592(4) . ?
N1 C5 1.323(6) . ?
N1 N2 1.345(5) . ?
N2 N3 1.307(5) . ?
N3 N4 1.338(5) . ?
N4 C5 1.342(6) . ?
N31 C35 1.343(6) . ?
N31 C31 1.351(6) . ?
N40 C40 1.342(5) . ?
N40 C36 1.358(6) . ?
N41 C41 1.331(6) . ?
N41 C45 1.354(6) . ?
N50 C50 1.331(6) . ?
N50 C46 1.350(6) . ?
C41 C42 1.385(7) . ?
C41 H41 0.9500 . ?
C42 C43 1.362(9) . ?
C42 H42 0.9500 . ?
C43 C44 1.373(9) . ?
C43 H43 0.9500 . ?
C44 C45 1.376(7) . ?
C44 H44 0.9500 . ?
C5 C6 1.489(7) . ?
C6 H6A 0.9800 . ?
C6 H6B 0.9800 . ?
C6 H6C 0.9800 . ?
C47 C48 1.352(9) . ?
C47 C46 1.384(7) . ?
C47 H47 0.9500 . ?
C48 C49 1.382(9) . ?
C48 H48 0.9500 . ?
C49 C50 1.393(7) . ?
C49 H49 0.9500 . ?
C50 H50 0.9500 . ?
C11 C12 1.431(6) . ?
C11 C15 1.442(6) . ?
C11 C16 1.496(6) . ?
C12 C13 1.455(6) . ?
C12 C17 1.496(6) . ?
C13 C14 1.428(6) . ?
C13 C18 1.503(7) . ?
C14 C15 1.435(6) . ?
C14 C19 1.484(7) . ?
C15 C20 1.491(6) . ?
C16 H16A 0.9800 . ?
C16 H16B 0.9800 . ?
C16 H16C 0.9800 . ?
C17 H17A 0.9800 . ?
C17 H17B 0.9800 . ?
C17 H17C 0.9800 . ?
C18 H18A 0.9800 . ?
C18 H18B 0.9800 . ?
C18 H18C 0.9800 . ?
C19 H19A 0.9800 . ?
C19 H19B 0.9800 . ?
C19 H19C 0.9800 . ?
C20 H20A 0.9800 . ?
C20 H20B 0.9800 . ?
C20 H20C 0.9800 . ?
C21 C25 1.431(6) . ?
C21 C22 1.446(7) . ?
C21 C26 1.486(7) . ?
C22 C23 1.413(7) . ?
C22 C27 1.507(6) . ?
C23 C24 1.442(7) . ?
C23 C28 1.509(8) . ?
C24 C25 1.437(8) . ?
C24 C29 1.507(7) . ?
C25 C30 1.486(8) . ?
C26 H26A 0.9800 . ?
C26 H26B 0.9800 . ?
C26 H26C 0.9800 . ?
C27 H27A 0.9800 . ?
C27 H27B 0.9800 . ?
C27 H27C 0.9800 . ?
C28 H28A 0.9800 . ?
C28 H28B 0.9800 . ?
C28 H28C 0.9800 . ?
C29 H29A 0.9800 . ?
C29 H29B 0.9800 . ?
C29 H29C 0.9800 . ?
C30 H30A 0.9800 . ?
C30 H30B 0.9800 . ?
C30 H30C 0.9800 . ?
C31 C32 1.392(7) . ?
C31 H31 0.9500 . ?
C32 C33 1.364(8) . ?
C32 H32 0.9500 . ?
C33 C34 1.380(7) . ?
C33 H33 0.9500 . ?
C34 C35 1.377(6) . ?
C34 H34 0.9500 . ?
C35 C36 1.474(6) . ?
C36 C37 1.378(7) . ?
C37 C38 1.381(7) . ?
C37 H37 0.9500 . ?
C38 C39 1.373(8) . ?
C38 H38 0.9500 . ?
C39 C40 1.379(7) . ?
C39 H39 0.9500 . ?
C40 H40 0.9500 . ?
C45 C46 1.461(7) . ?

loop_
_geom_torsion_atom_site_label_1
_geom_torsion_atom_site_label_2
_geom_torsion_atom_site_label_3
_geom_torsion_atom_site_label_4
_geom_torsion
_geom_torsion_site_symmetry_1
_geom_torsion_site_symmetry_2
_geom_torsion_site_symmetry_3
_geom_torsion_site_symmetry_4
_geom_torsion_publ_flag
N31 Ir1 N1 C5 -21.4(5) . . . . ?
N40 Ir1 N1 C5 -98.0(5) . . . . ?
C12 Ir1 N1 C5 87.1(6) . . . . ?
C11 Ir1 N1 C5 168.7(4) . . . . ?
C15 Ir1 N1 C5 156.4(5) . . . . ?
C13 Ir1 N1 C5 86.3(5) . . . . ?
C14 Ir1 N1 C5 119.6(5) . . . . ?
N31 Ir1 N1 N2 156.1(3) . . . . ?
N40 Ir1 N1 N2 79.5(3) . . . . ?
C12 Ir1 N1 N2 -95.4(4) . . . . ?
C11 Ir1 N1 N2 -13.8(5) . . . . ?
C15 Ir1 N1 N2 -26.1(3) . . . . ?
C13 Ir1 N1 N2 -96.2(3) . . . . ?
C14 Ir1 N1 N2 -62.9(3) . . . . ?
C5 N1 N2 N3 0.5(5) . . . . ?
Ir1 N1 N2 N3 -177.6(3) . . . . ?
N1 N2 N3 N4 -0.4(5) . . . . ?
N1 N2 N3 Ir2 -174.5(3) . . . . ?
N41 Ir2 N3 N2 -112.9(3) . . . . ?
N50 Ir2 N3 N2 -36.0(3) . . . . ?
C22 Ir2 N3 N2 145.4(4) . . . . ?
C21 Ir2 N3 N2 140.7(3) . . . . ?
C24 Ir2 N3 N2 70.5(4) . . . . ?
C23 Ir2 N3 N2 63.6(5) . . . . ?
C25 Ir2 N3 N2 106.0(4) . . . . ?
N41 Ir2 N3 N4 73.8(4) . . . . ?
N50 Ir2 N3 N4 150.6(4) . . . . ?
C22 Ir2 N3 N4 -27.9(5) . . . . ?
C21 Ir2 N3 N4 -32.7(4) . . . . ?
C24 Ir2 N3 N4 -102.8(4) . . . . ?
C23 Ir2 N3 N4 -109.7(4) . . . . ?
C25 Ir2 N3 N4 -67.4(4) . . . . ?
N2 N3 N4 C5 0.2(5) . . . . ?
Ir2 N3 N4 C5 174.1(3) . . . . ?
N40 Ir1 N31 C35 2.9(3) . . . . ?
N1 Ir1 N31 C35 -77.8(3) . . . . ?
C12 Ir1 N31 C35 126.4(3) . . . . ?
C11 Ir1 N31 C35 95.3(3) . . . . ?
C15 Ir1 N31 C35 109.2(5) . . . . ?
C13 Ir1 N31 C35 165.8(3) . . . . ?
C14 Ir1 N31 C35 -174.0(3) . . . . ?
N40 Ir1 N31 C31 -173.2(4) . . . . ?
N1 Ir1 N31 C31 106.2(4) . . . . ?
C12 Ir1 N31 C31 -49.6(4) . . . . ?
C11 Ir1 N31 C31 -80.7(4) . . . . ?
C15 Ir1 N31 C31 -66.8(7) . . . . ?
C13 Ir1 N31 C31 -10.3(4) . . . . ?
C14 Ir1 N31 C31 10.0(5) . . . . ?
N31 Ir1 N40 C40 179.3(4) . . . . ?
N1 Ir1 N40 C40 -88.9(4) . . . . ?
C12 Ir1 N40 C40 88.4(4) . . . . ?
C11 Ir1 N40 C40 56.3(4) . . . . ?
C15 Ir1 N40 C40 17.1(4) . . . . ?
C13 Ir1 N40 C40 77.3(7) . . . . ?
C14 Ir1 N40 C40 -3.9(5) . . . . ?
N31 Ir1 N40 C36 -7.7(3) . . . . ?
N1 Ir1 N40 C36 84.1(3) . . . . ?
C12 Ir1 N40 C36 -98.5(3) . . . . ?
C11 Ir1 N40 C36 -130.7(3) . . . . ?
C15 Ir1 N40 C36 -169.9(3) . . . . ?
C13 Ir1 N40 C36 -109.7(6) . . . . ?
C14 Ir1 N40 C36 169.1(3) . . . . ?
N3 Ir2 N41 C41 -94.2(4) . . . . ?
N50 Ir2 N41 C41 179.7(4) . . . . ?
C22 Ir2 N41 C41 57.0(4) . . . . ?
C21 Ir2 N41 C41 17.5(4) . . . . ?
C24 Ir2 N41 C41 74.6(8) . . . . ?
C23 Ir2 N41 C41 87.9(4) . . . . ?
C25 Ir2 N41 C41 -3.5(5) . . . . ?
N3 Ir2 N41 C45 85.2(3) . . . . ?
N50 Ir2 N41 C45 -0.8(3) . . . . ?
C22 Ir2 N41 C45 -123.6(3) . . . . ?
C21 Ir2 N41 C45 -163.0(3) . . . . ?
C24 Ir2 N41 C45 -105.9(7) . . . . ?
C23 Ir2 N41 C45 -92.6(4) . . . . ?
C25 Ir2 N41 C45 175.9(3) . . . . ?
N3 Ir2 N50 C50 92.2(4) . . . . ?
N41 Ir2 N50 C50 179.1(4) . . . . ?
C22 Ir2 N50 C50 -88.6(4) . . . . ?
C21 Ir2 N50 C50 -77.6(7) . . . . ?
C24 Ir2 N50 C50 -18.1(4) . . . . ?
C23 Ir2 N50 C50 -57.1(4) . . . . ?
C25 Ir2 N50 C50 2.3(5) . . . . ?
N3 Ir2 N50 C46 -86.9(3) . . . . ?
N41 Ir2 N50 C46 0.0(3) . . . . ?
C22 Ir2 N50 C46 92.3(3) . . . . ?
C21 Ir2 N50 C46 103.3(6) . . . . ?
C24 Ir2 N50 C46 162.8(3) . . . . ?
C23 Ir2 N50 C46 123.7(3) . . . . ?
C25 Ir2 N50 C46 -176.8(3) . . . . ?
C45 N41 C41 C42 0.6(8) . . . . ?
Ir2 N41 C41 C42 -179.9(4) . . . . ?
N41 C41 C42 C43 -0.3(10) . . . . ?
C41 C42 C43 C44 -1.4(11) . . . . ?
C42 C43 C44 C45 2.9(11) . . . . ?
N2 N1 C5 N4 -0.5(5) . . . . ?
Ir1 N1 C5 N4 177.2(3) . . . . ?
N2 N1 C5 C6 -178.9(6) . . . . ?
Ir1 N1 C5 C6 -1.3(9) . . . . ?
N3 N4 C5 N1 0.2(5) . . . . ?
N3 N4 C5 C6 178.9(5) . . . . ?
C46 C47 C48 C49 0.3(9) . . . . ?
C47 C48 C49 C50 1.2(8) . . . . ?
C46 N50 C50 C49 -0.3(7) . . . . ?
Ir2 N50 C50 C49 -179.3(4) . . . . ?
C48 C49 C50 N50 -1.3(8) . . . . ?
N31 Ir1 C11 C12 54.9(3) . . . . ?
N40 Ir1 C11 C12 135.2(3) . . . . ?
N1 Ir1 C11 C12 -137.3(3) . . . . ?
C15 Ir1 C11 C12 -118.4(4) . . . . ?
C13 Ir1 C11 C12 -38.2(3) . . . . ?
C14 Ir1 C11 C12 -80.7(3) . . . . ?
N31 Ir1 C11 C15 173.3(2) . . . . ?
N40 Ir1 C11 C15 -106.4(3) . . . . ?
N1 Ir1 C11 C15 -18.9(4) . . . . ?
C12 Ir1 C11 C15 118.4(4) . . . . ?
C13 Ir1 C11 C15 80.2(3) . . . . ?
C14 Ir1 C11 C15 37.7(2) . . . . ?
N31 Ir1 C11 C16 -66.6(4) . . . . ?
N40 Ir1 C11 C16 13.7(4) . . . . ?
N1 Ir1 C11 C16 101.2(4) . . . . ?
C12 Ir1 C11 C16 -121.5(5) . . . . ?
C15 Ir1 C11 C16 120.1(5) . . . . ?
C13 Ir1 C11 C16 -159.7(5) . . . . ?
C14 Ir1 C11 C16 157.8(5) . . . . ?
C15 C11 C12 C13 0.4(5) . . . . ?
C16 C11 C12 C13 -177.2(4) . . . . ?
Ir1 C11 C12 C13 61.4(3) . . . . ?
C15 C11 C12 C17 176.8(4) . . . . ?
C16 C11 C12 C17 -0.8(8) . . . . ?
Ir1 C11 C12 C17 -122.2(5) . . . . ?
C15 C11 C12 Ir1 -61.0(3) . . . . ?
C16 C11 C12 Ir1 121.4(5) . . . . ?
N31 Ir1 C12 C11 -136.8(3) . . . . ?
N40 Ir1 C12 C11 -57.3(3) . . . . ?
N1 Ir1 C12 C11 116.5(4) . . . . ?
C15 Ir1 C12 C11 37.5(3) . . . . ?
C13 Ir1 C12 C11 117.6(4) . . . . ?
C14 Ir1 C12 C11 80.2(3) . . . . ?
N31 Ir1 C12 C13 105.6(3) . . . . ?
N40 Ir1 C12 C13 -174.9(2) . . . . ?
N1 Ir1 C12 C13 -1.1(5) . . . . ?
C11 Ir1 C12 C13 -117.6(4) . . . . ?
C15 Ir1 C12 C13 -80.1(3) . . . . ?
C14 Ir1 C12 C13 -37.4(3) . . . . ?
N31 Ir1 C12 C17 -15.1(4) . . . . ?
N40 Ir1 C12 C17 64.3(5) . . . . ?
N1 Ir1 C12 C17 -121.9(4) . . . . ?
C11 Ir1 C12 C17 121.7(5) . . . . ?
C15 Ir1 C12 C17 159.2(5) . . . . ?
C13 Ir1 C12 C17 -120.7(5) . . . . ?
C14 Ir1 C12 C17 -158.1(5) . . . . ?
C11 C12 C13 C14 0.2(5) . . . . ?
C17 C12 C13 C14 -176.2(4) . . . . ?
Ir1 C12 C13 C14 61.7(3) . . . . ?
C11 C12 C13 C18 172.0(5) . . . . ?
C17 C12 C13 C18 -4.4(8) . . . . ?
Ir1 C12 C13 C18 -126.6(5) . . . . ?
C11 C12 C13 Ir1 -61.4(3) . . . . ?
C17 C12 C13 Ir1 122.2(5) . . . . ?
N31 Ir1 C13 C14 159.4(3) . . . . ?
N40 Ir1 C13 C14 -103.0(5) . . . . ?
N1 Ir1 C13 C14 61.9(3) . . . . ?
C12 Ir1 C13 C14 -117.6(4) . . . . ?
C11 Ir1 C13 C14 -80.0(3) . . . . ?
C15 Ir1 C13 C14 -36.9(3) . . . . ?
N31 Ir1 C13 C12 -83.0(3) . . . . ?
N40 Ir1 C13 C12 14.6(7) . . . . ?
N1 Ir1 C13 C12 179.5(2) . . . . ?
C11 Ir1 C13 C12 37.6(3) . . . . ?
C15 Ir1 C13 C12 80.7(3) . . . . ?
C14 Ir1 C13 C12 117.6(4) . . . . ?
N31 Ir1 C13 C18 39.1(5) . . . . ?
N40 Ir1 C13 C18 136.7(5) . . . . ?
N1 Ir1 C13 C18 -58.4(5) . . . . ?
C12 Ir1 C13 C18 122.1(5) . . . . ?
C11 Ir1 C13 C18 159.7(5) . . . . ?
C15 Ir1 C13 C18 -157.2(5) . . . . ?
C14 Ir1 C13 C18 -120.3(6) . . . . ?
C12 C13 C14 C15 -0.8(5) . . . . ?
C18 C13 C14 C15 -172.8(5) . . . . ?
Ir1 C13 C14 C15 60.1(3) . . . . ?
C12 C13 C14 C19 179.0(5) . . . . ?
C18 C13 C14 C19 7.0(8) . . . . ?
Ir1 C13 C14 C19 -120.1(5) . . . . ?
C12 C13 C14 Ir1 -60.9(3) . . . . ?
C18 C13 C14 Ir1 127.1(5) . . . . ?
N31 Ir1 C14 C13 -32.4(4) . . . . ?
N40 Ir1 C14 C13 152.6(3) . . . . ?
N1 Ir1 C14 C13 -127.0(3) . . . . ?
C12 Ir1 C14 C13 38.3(3) . . . . ?
C11 Ir1 C14 C13 81.2(3) . . . . ?
C15 Ir1 C14 C13 119.3(4) . . . . ?
N31 Ir1 C14 C15 -151.6(3) . . . . ?
N40 Ir1 C14 C15 33.3(4) . . . . ?
N1 Ir1 C14 C15 113.7(3) . . . . ?
C12 Ir1 C14 C15 -81.0(3) . . . . ?
C11 Ir1 C14 C15 -38.0(3) . . . . ?
C13 Ir1 C14 C15 -119.3(4) . . . . ?
N31 Ir1 C14 C19 88.3(5) . . . . ?
N40 Ir1 C14 C19 -86.7(5) . . . . ?
N1 Ir1 C14 C19 -6.3(4) . . . . ?
C12 Ir1 C14 C19 159.0(5) . . . . ?
C11 Ir1 C14 C19 -158.1(5) . . . . ?
C15 Ir1 C14 C19 -120.0(5) . . . . ?
C13 Ir1 C14 C19 120.7(5) . . . . ?
C13 C14 C15 C11 1.0(5) . . . . ?
C19 C14 C15 C11 -178.7(5) . . . . ?
Ir1 C14 C15 C11 61.3(3) . . . . ?
C13 C14 C15 C20 173.6(5) . . . . ?
C19 C14 C15 C20 -6.1(8) . . . . ?
Ir1 C14 C15 C20 -126.1(5) . . . . ?
C13 C14 C15 Ir1 -60.2(3) . . . . ?
C19 C14 C15 Ir1 120.0(5) . . . . ?
C12 C11 C15 C14 -0.9(5) . . . . ?
C16 C11 C15 C14 176.7(4) . . . . ?
Ir1 C11 C15 C14 -61.8(3) . . . . ?
C12 C11 C15 C20 -173.4(5) . . . . ?
C16 C11 C15 C20 4.2(8) . . . . ?
Ir1 C11 C15 C20 125.7(5) . . . . ?
C12 C11 C15 Ir1 60.9(3) . . . . ?
C16 C11 C15 Ir1 -121.4(5) . . . . ?
N31 Ir1 C15 C14 99.0(5) . . . . ?
N40 Ir1 C15 C14 -159.4(3) . . . . ?
N1 Ir1 C15 C14 -73.6(3) . . . . ?
C12 Ir1 C15 C14 80.2(3) . . . . ?
C11 Ir1 C15 C14 117.5(4) . . . . ?
C13 Ir1 C15 C14 36.7(3) . . . . ?
N31 Ir1 C15 C11 -18.4(6) . . . . ?
N40 Ir1 C15 C11 83.1(3) . . . . ?
N1 Ir1 C15 C11 168.9(2) . . . . ?
C12 Ir1 C15 C11 -37.3(3) . . . . ?
C13 Ir1 C15 C11 -80.8(3) . . . . ?
C14 Ir1 C15 C11 -117.5(4) . . . . ?
N31 Ir1 C15 C20 -139.9(5) . . . . ?
N40 Ir1 C15 C20 -38.4(4) . . . . ?
N1 Ir1 C15 C20 47.4(4) . . . . ?
C12 Ir1 C15 C20 -158.8(5) . . . . ?
C11 Ir1 C15 C20 -121.5(5) . . . . ?
C13 Ir1 C15 C20 157.7(5) . . . . ?
C14 Ir1 C15 C20 121.0(5) . . . . ?
N3 Ir2 C21 C25 -66.4(3) . . . . ?
N41 Ir2 C21 C25 -158.7(3) . . . . ?
N50 Ir2 C21 C25 102.6(6) . . . . ?
C22 Ir2 C21 C25 117.3(4) . . . . ?
C24 Ir2 C21 C25 37.0(3) . . . . ?
C23 Ir2 C21 C25 80.2(3) . . . . ?
N3 Ir2 C21 C22 176.3(3) . . . . ?
N41 Ir2 C21 C22 84.0(3) . . . . ?
N50 Ir2 C21 C22 -14.7(7) . . . . ?
C24 Ir2 C21 C22 -80.3(3) . . . . ?
C23 Ir2 C21 C22 -37.1(3) . . . . ?
C25 Ir2 C21 C22 -117.3(4) . . . . ?
N3 Ir2 C21 C26 54.2(5) . . . . ?
N41 Ir2 C21 C26 -38.1(5) . . . . ?
N50 Ir2 C21 C26 -136.8(6) . . . . ?
C22 Ir2 C21 C26 -122.1(6) . . . . ?
C24 Ir2 C21 C26 157.6(5) . . . . ?
C23 Ir2 C21 C26 -159.2(5) . . . . ?
C25 Ir2 C21 C26 120.6(6) . . . . ?
C25 C21 C22 C23 -0.9(5) . . . . ?
C26 C21 C22 C23 -173.7(5) . . . . ?
Ir2 C21 C22 C23 61.7(3) . . . . ?
C25 C21 C22 C27 176.0(4) . . . . ?
C26 C21 C22 C27 3.2(7) . . . . ?
Ir2 C21 C22 C27 -121.4(4) . . . . ?
C25 C21 C22 Ir2 -62.6(3) . . . . ?
C26 C21 C22 Ir2 124.6(5) . . . . ?
N3 Ir2 C22 C23 -125.0(4) . . . . ?
N41 Ir2 C22 C23 136.8(3) . . . . ?
N50 Ir2 C22 C23 56.7(3) . . . . ?
C21 Ir2 C22 C23 -118.0(4) . . . . ?
C24 Ir2 C22 C23 -37.6(3) . . . . ?
C25 Ir2 C22 C23 -80.4(3) . . . . ?
N3 Ir2 C22 C21 -7.0(5) . . . . ?
N41 Ir2 C22 C21 -105.2(3) . . . . ?
N50 Ir2 C22 C21 174.7(3) . . . . ?
C24 Ir2 C22 C21 80.4(3) . . . . ?
C23 Ir2 C22 C21 118.0(4) . . . . ?
C25 Ir2 C22 C21 37.6(3) . . . . ?
N3 Ir2 C22 C27 112.8(5) . . . . ?
N41 Ir2 C22 C27 14.5(5) . . . . ?
N50 Ir2 C22 C27 -65.5(5) . . . . ?
C21 Ir2 C22 C27 119.8(6) . . . . ?
C24 Ir2 C22 C27 -159.8(5) . . . . ?
C23 Ir2 C22 C27 -122.2(6) . . . . ?
C25 Ir2 C22 C27 157.4(5) . . . . ?
C21 C22 C23 C24 -0.6(5) . . . . ?
C27 C22 C23 C24 -177.4(4) . . . . ?
Ir2 C22 C23 C24 60.8(3) . . . . ?
C21 C22 C23 C28 179.0(5) . . . . ?
C27 C22 C23 C28 2.2(8) . . . . ?
Ir2 C22 C23 C28 -119.7(5) . . . . ?
C21 C22 C23 Ir2 -61.3(3) . . . . ?
C27 C22 C23 Ir2 121.9(5) . . . . ?
N3 Ir2 C23 C22 128.8(3) . . . . ?
N41 Ir2 C23 C22 -55.4(3) . . . . ?
N50 Ir2 C23 C22 -135.3(3) . . . . ?
C21 Ir2 C23 C22 38.0(3) . . . . ?
C24 Ir2 C23 C22 118.5(4) . . . . ?
C25 Ir2 C23 C22 80.7(3) . . . . ?
N3 Ir2 C23 C24 10.3(5) . . . . ?
N41 Ir2 C23 C24 -173.9(3) . . . . ?
N50 Ir2 C23 C24 106.2(3) . . . . ?
C22 Ir2 C23 C24 -118.5(4) . . . . ?
C21 Ir2 C23 C24 -80.5(3) . . . . ?
C25 Ir2 C23 C24 -37.8(3) . . . . ?
N3 Ir2 C23 C28 -110.0(5) . . . . ?
N41 Ir2 C23 C28 65.8(5) . . . . ?
N50 Ir2 C23 C28 -14.1(5) . . . . ?
C22 Ir2 C23 C28 121.2(6) . . . . ?
C21 Ir2 C23 C28 159.2(5) . . . . ?
C24 Ir2 C23 C28 -120.3(6) . . . . ?
C25 Ir2 C23 C28 -158.2(5) . . . . ?
C22 C23 C24 C25 1.8(5) . . . . ?
C28 C23 C24 C25 -177.8(5) . . . . ?
Ir2 C23 C24 C25 62.6(3) . . . . ?
C22 C23 C24 C29 174.0(5) . . . . ?
C28 C23 C24 C29 -5.6(8) . . . . ?
Ir2 C23 C24 C29 -125.2(5) . . . . ?
C22 C23 C24 Ir2 -60.8(3) . . . . ?
C28 C23 C24 Ir2 119.6(5) . . . . ?
N3 Ir2 C24 C25 68.4(3) . . . . ?
N41 Ir2 C24 C25 -99.7(7) . . . . ?
N50 Ir2 C24 C25 159.8(3) . . . . ?
C22 Ir2 C24 C25 -80.3(3) . . . . ?
C21 Ir2 C24 C25 -36.9(3) . . . . ?
C23 Ir2 C24 C25 -117.2(4) . . . . ?
N3 Ir2 C24 C23 -174.4(3) . . . . ?
N41 Ir2 C24 C23 17.5(8) . . . . ?
N50 Ir2 C24 C23 -83.0(3) . . . . ?
C22 Ir2 C24 C23 36.9(3) . . . . ?
C21 Ir2 C24 C23 80.3(3) . . . . ?
C25 Ir2 C24 C23 117.2(4) . . . . ?
N3 Ir2 C24 C29 -53.9(6) . . . . ?
N41 Ir2 C24 C29 138.0(6) . . . . ?
N50 Ir2 C24 C29 37.5(6) . . . . ?
C22 Ir2 C24 C29 157.4(6) . . . . ?
C21 Ir2 C24 C29 -159.2(6) . . . . ?
C23 Ir2 C24 C29 120.5(7) . . . . ?
C25 Ir2 C24 C29 -122.3(7) . . . . ?
C22 C21 C25 C24 1.9(5) . . . . ?
C26 C21 C25 C24 174.9(5) . . . . ?
Ir2 C21 C25 C24 -59.6(3) . . . . ?
C22 C21 C25 C30 -178.1(5) . . . . ?
C26 C21 C25 C30 -5.1(8) . . . . ?
Ir2 C21 C25 C30 120.4(5) . . . . ?
C22 C21 C25 Ir2 61.5(3) . . . . ?
C26 C21 C25 Ir2 -125.5(5) . . . . ?
C23 C24 C25 C21 -2.3(5) . . . . ?
C29 C24 C25 C21 -174.4(5) . . . . ?
Ir2 C24 C25 C21 59.6(3) . . . . ?
C23 C24 C25 C30 177.7(5) . . . . ?
C29 C24 C25 C30 5.6(8) . . . . ?
Ir2 C24 C25 C30 -120.4(5) . . . . ?
C23 C24 C25 Ir2 -61.8(3) . . . . ?
C29 C24 C25 Ir2 126.0(5) . . . . ?
N3 Ir2 C25 C21 121.6(3) . . . . ?
N41 Ir2 C25 C21 33.7(4) . . . . ?
N50 Ir2 C25 C21 -151.4(3) . . . . ?
C22 Ir2 C25 C21 -38.4(3) . . . . ?
C24 Ir2 C25 C21 -119.0(4) . . . . ?
C23 Ir2 C25 C21 -80.8(3) . . . . ?
N3 Ir2 C25 C24 -119.4(3) . . . . ?
N41 Ir2 C25 C24 152.7(3) . . . . ?
N50 Ir2 C25 C24 -32.4(4) . . . . ?
C22 Ir2 C25 C24 80.6(3) . . . . ?
C21 Ir2 C25 C24 119.0(4) . . . . ?
C23 Ir2 C25 C24 38.2(3) . . . . ?
N3 Ir2 C25 C30 1.3(5) . . . . ?
N41 Ir2 C25 C30 -86.7(5) . . . . ?
N50 Ir2 C25 C30 88.3(6) . . . . ?
C22 Ir2 C25 C30 -158.7(6) . . . . ?
C21 Ir2 C25 C30 -120.3(6) . . . . ?
C24 Ir2 C25 C30 120.7(6) . . . . ?
C23 Ir2 C25 C30 158.9(6) . . . . ?
C35 N31 C31 C32 -1.6(7) . . . . ?
Ir1 N31 C31 C32 174.4(4) . . . . ?
N31 C31 C32 C33 1.6(8) . . . . ?
C31 C32 C33 C34 -0.5(8) . . . . ?
C32 C33 C34 C35 -0.4(8) . . . . ?
C31 N31 C35 C34 0.6(7) . . . . ?
Ir1 N31 C35 C34 -175.6(3) . . . . ?
C31 N31 C35 C36 178.2(4) . . . . ?
Ir1 N31 C35 C36 1.9(5) . . . . ?
C33 C34 C35 N31 0.4(7) . . . . ?
C33 C34 C35 C36 -176.9(5) . . . . ?
C40 N40 C36 C37 3.7(6) . . . . ?
Ir1 N40 C36 C37 -169.8(4) . . . . ?
C40 N40 C36 C35 -175.5(4) . . . . ?
Ir1 N40 C36 C35 11.0(5) . . . . ?
N31 C35 C36 N40 -8.5(5) . . . . ?
C34 C35 C36 N40 169.0(4) . . . . ?
N31 C35 C36 C37 172.3(4) . . . . ?
C34 C35 C36 C37 -10.1(7) . . . . ?
N40 C36 C37 C38 -3.6(7) . . . . ?
C35 C36 C37 C38 175.5(5) . . . . ?
C36 C37 C38 C39 0.6(8) . . . . ?
C37 C38 C39 C40 2.3(8) . . . . ?
C36 N40 C40 C39 -0.6(7) . . . . ?
Ir1 N40 C40 C39 172.2(4) . . . . ?
C38 C39 C40 N40 -2.4(8) . . . . ?
C41 N41 C45 C44 0.9(7) . . . . ?
Ir2 N41 C45 C44 -178.6(4) . . . . ?
C41 N41 C45 C46 -179.0(4) . . . . ?
Ir2 N41 C45 C46 1.5(5) . . . . ?
C43 C44 C45 N41 -2.6(9) . . . . ?
C43 C44 C45 C46 177.2(6) . . . . ?
C50 N50 C46 C47 1.9(7) . . . . ?
Ir2 N50 C46 C47 -179.0(4) . . . . ?
C50 N50 C46 C45 -178.3(4) . . . . ?
Ir2 N50 C46 C45 0.8(5) . . . . ?
C48 C47 C46 N50 -1.9(8) . . . . ?
C48 C47 C46 C45 178.3(5) . . . . ?
N41 C45 C46 N50 -1.5(6) . . . . ?
C44 C45 C46 N50 178.6(5) . . . . ?
N41 C45 C46 C47 178.2(5) . . . . ?
C44 C45 C46 C47 -1.6(8) . . . . ?
